data_1524790
loop_
_publ_author_name
'Labulle, B.'
'Petipas, C.'

_publ_section_title
;
 X-ray study of monocrystalline alloys near the composition Ce Co3.5 Cu1.5
;
_journal_name_full 'Journal of the Less-Common Metals'
_journal_page_first 149
_journal_page_last 158
_journal_volume 110
_journal_year 1985
_chemical_formula_sum 'Ce2 Co5.32 Cu2.28'
_space_group_IT_number 194
_symmetry_space_group_name_Hall '-P 6c 2c'
_symmetry_space_group_name_H-M 'P 63/m m c'
_cell_angle_alpha 90
_cell_angle_beta 90
_cell_angle_gamma 120
_cell_formula_units_Z 5
_cell_length_a 4.94
_cell_length_b 4.94
_cell_length_c 32.24
_cell_volume 681.365
_citation_journal_id_ASTM JCOMAH
_cod_data_source_file Labulle_JCOMAH_1985_735.cif
_cod_data_source_block Ce2Co5.32Cu2.28
_cod_original_cell_volume 681.3646
_cod_database_code 1524790

loop_
_symmetry_equiv_pos_as_xyz
x,y,z
x-y,x,z+1/2
-y,x-y,z
-x,-y,z+1/2
-x+y,-x,z
y,-x+y,z+1/2
-y,-x,-z+1/2
x-y,-y,-z
x,x-y,-z+1/2
y,x,-z
-x+y,y,-z+1/2
-x,-x+y,-z
-x,-y,-z
-x+y,-x,-z-1/2
y,-x+y,-z
x,y,-z-1/2
x-y,x,-z
-y,x-y,-z-1/2
y,x,z-1/2
-x+y,y,z
-x,-x+y,z-1/2
-y,-x,z
x-y,-y,z-1/2
x,x-y,z

loop_
_atom_site_label
_atom_site_type_symbol
_atom_site_fract_x
_atom_site_fract_y
_atom_site_fract_z
_atom_site_occupancy
_atom_site_U_iso_or_equiv
Cu2 Cu 0 0 0.25 0.3 0.0
Cu7 Cu 0.833 0.666 0.188 0.3 0.0
Co6 Co 0.833 0.666 0.063 0.7 0.0
Co2 Co 0 0 0.25 0.7 0.0
Co3 Co 0.3333 0.6667 0.75 0.7 0.0
Ce3 Ce 0.3333 0.6667 0.022 1 0.0
Ce1 Ce 0.3333 0.6667 0.25 1 0.0
Co1 Co 0 0 0 0.7 0.0
Cu4 Cu 0 0 0.125 0.3 0.0
Cu3 Cu 0.3333 0.6667 0.75 0.3 0.0
Co7 Co 0.833 0.666 0.188 0.7 0.0
Cu6 Cu 0.833 0.666 0.063 0.3 0.0
Ce2 Ce 0.3333 0.6667 0.135 1 0.0
Co4 Co 0 0 0.125 0.7 0.0
Cu5 Cu 0.3333 0.6667 0.875 0.3 0.0
Cu1 Cu 0 0 0 0.3 0.0
Co5 Co 0.3333 0.6667 0.875 0.7 0.0
